data_4073450
loop_
_publ_author_name
'Zhang, Jun'
'Lin, Yue-Jian'
'Jin, Guo-Xin'

_publ_section_title
;
 Synthesis, Characterization, and Ethylene Polymerization of Group IV
 Metal Complexes with Mono-Cp and Tridentate Aryloxide or Arylsulfide
 Ligands
;
_journal_issue 16
_journal_name_full Organometallics
_journal_page_first 4042
_journal_paper_doi 10.1021/om700338y
_journal_volume 26
_journal_year 2007
_chemical_formula_sum 'C18 H14 Cl N O2 Ti'
_chemical_formula_weight 359.65
_chemical_name_systematic
; 
 ? 
;
_space_group_IT_number 2
_symmetry_cell_setting triclinic
_symmetry_space_group_name_Hall '-P 1'
_symmetry_space_group_name_H-M 'P -1'
_atom_sites_solution_hydrogens geom
_atom_sites_solution_primary direct
_atom_sites_solution_secondary difmap
_audit_creation_method SHELXL-97
_cell_angle_alpha 107.959(3)
_cell_angle_beta 94.315(3)
_cell_angle_gamma 94.627(3)
_cell_formula_units_Z 4
_cell_length_a 10.1760(19)
_cell_length_b 10.457(2)
_cell_length_c 15.517(3)
_cell_measurement_reflns_used 619
_cell_measurement_temperature 298(2)
_cell_measurement_theta_max 17.252
_cell_measurement_theta_min 2.568
_cell_volume 1556.9(5)
_computing_structure_refinement 'SHELXL-97 (Sheldrick, 1997)'
_computing_structure_solution 'SHELXS-97 (Sheldrick, 1990)'
_diffrn_ambient_temperature 298(2)
_diffrn_measured_fraction_theta_full 0.987
_diffrn_measured_fraction_theta_max 0.987
_diffrn_measurement_device_type 'CCD area detector'
_diffrn_measurement_method 'phi and omega scans'
_diffrn_radiation_monochromator graphite
_diffrn_radiation_source 'fine-focus sealed tube'
_diffrn_radiation_type MoK\a
_diffrn_radiation_wavelength 0.71073
_diffrn_reflns_av_R_equivalents 0.0505
_diffrn_reflns_av_sigmaI/netI 0.3046
_diffrn_reflns_limit_h_max 12
_diffrn_reflns_limit_h_min -11
_diffrn_reflns_limit_k_max 8
_diffrn_reflns_limit_k_min -12
_diffrn_reflns_limit_l_max 18
_diffrn_reflns_limit_l_min -18
_diffrn_reflns_number 6567
_diffrn_reflns_theta_full 25.01
_diffrn_reflns_theta_max 25.01
_diffrn_reflns_theta_min 1.39
_exptl_absorpt_coefficient_mu 0.729
_exptl_absorpt_correction_T_max 0.9856
_exptl_absorpt_correction_T_min 0.9645
_exptl_absorpt_correction_type multi-scan
_exptl_absorpt_process_details sadabs
_exptl_crystal_density_diffrn 1.534
_exptl_crystal_density_method 'not measured'
_exptl_crystal_F_000 736
_exptl_crystal_size_max 0.05
_exptl_crystal_size_mid 0.05
_exptl_crystal_size_min 0.02
_refine_diff_density_max 0.563
_refine_diff_density_min -0.277
_refine_diff_density_rms 0.061
_refine_ls_extinction_method none
_refine_ls_goodness_of_fit_ref 0.673
_refine_ls_hydrogen_treatment constr
_refine_ls_matrix_type full
_refine_ls_number_parameters 415
_refine_ls_number_reflns 5410
_refine_ls_number_restraints 11
_refine_ls_restrained_S_all 0.727
_refine_ls_R_factor_all 0.1832
_refine_ls_R_factor_gt 0.0573
_refine_ls_shift/su_max 0.062
_refine_ls_shift/su_mean 0.004
_refine_ls_structure_factor_coef Fsqd
_refine_ls_weighting_details 'calc w=1/[\s^2^(Fo^2^)+(0.0278P)^2^+0.0000P] where P=(Fo^2^+2Fc^2^)/3'
_refine_ls_weighting_scheme calc
_refine_ls_wR_factor_gt 0.0906
_refine_ls_wR_factor_ref 0.1073
_reflns_number_gt 1649
_reflns_number_total 5410
_reflns_threshold_expression >2sigma(I)
_cod_data_source_file om700338y-file002.cif
_cod_data_source_block f60310a
_cod_depositor_comments
;
The following automatic conversions were performed:

'_symmetry_cell_setting' value 'Triclinic' changed to 'triclinic'
according to /home/saulius/struct/CIF-dictionaries/cif_core.dic
dictionary named 'cif_core.dic' version 2.4.1 from 2010-06-29.

Automatic conversion script
Id: cif_fix_values 1715 2011-07-08 13:25:40Z adriana 
;
_cod_original_cell_volume 1557.0(5)
_cod_original_sg_symbol_H-M P-1
_cod_database_code 4073450

loop_
_symmetry_equiv_pos_as_xyz
'x, y, z'
'-x, -y, -z'

loop_
_atom_site_label
_atom_site_type_symbol
_atom_site_fract_x
_atom_site_fract_y
_atom_site_fract_z
_atom_site_U_iso_or_equiv
_atom_site_adp_type
_atom_site_occupancy
_atom_site_symmetry_multiplicity
_atom_site_calc_flag
_atom_site_refinement_flags
Ti1 Ti 0.45986(12) 0.78057(13) 0.08191(8) 0.0477(4) Uani 1 1 d .
Ti2 Ti 0.78369(12) 0.78931(13) 0.47183(8) 0.0488(4) Uani 1 1 d .
Cl1 Cl 0.32074(17) 0.8036(2) -0.03661(12) 0.0614(6) Uani 1 1 d .
Cl2 Cl 0.81895(18) 0.66065(19) 0.32508(11) 0.0632(6) Uani 1 1 d .
N1 N 0.5624(9) 0.6104(10) 0.1171(5) 0.129(4) Uani 1 1 d D
N2 N 0.8924(7) 0.9312(8) 0.6030(5) 0.095(3) Uani 1 1 d D
O1 O 0.3347(5) 0.6360(5) 0.0811(3) 0.0702(16) Uani 1 1 d .
O2 O 0.6051(5) 0.7969(5) 0.0170(3) 0.0746(17) Uani 1 1 d .
O3 O 0.9084(4) 0.6953(5) 0.5177(3) 0.0650(16) Uani 1 1 d .
O4 O 0.7972(5) 0.9406(5) 0.4311(3) 0.0676(16) Uani 1 1 d .
C1 C 0.3474(10) 0.5501(8) 0.1288(5) 0.056(2) Uani 1 1 d .
C2 C 0.2437(8) 0.4851(8) 0.1558(5) 0.063(2) Uani 1 1 d .
H2 H 0.1571 0.5010 0.1423 0.075 Uiso 1 1 calc R
C3 C 0.2684(9) 0.3962(8) 0.2028(5) 0.066(3) Uani 1 1 d .
H3 H 0.1975 0.3528 0.2211 0.079 Uiso 1 1 calc R
C4 C 0.3946(10) 0.3696(8) 0.2238(5) 0.070(3) Uani 1 1 d .
H4 H 0.4090 0.3098 0.2562 0.084 Uiso 1 1 calc R
C5 C 0.4974(8) 0.4316(9) 0.1966(5) 0.067(2) Uani 1 1 d .
H5 H 0.5834 0.4126 0.2085 0.080 Uiso 1 1 calc R
C6 C 0.4742(10) 0.5236(8) 0.1507(5) 0.059(3) Uani 1 1 d D
C7 C 0.6676(9) 0.6054(12) 0.1081(6) 0.138(6) Uani 1 1 d D
H7 H 0.7030 0.5355 0.1239 0.165 Uiso 1 1 calc R
C8 C 0.7633(9) 0.6877(9) 0.0757(5) 0.065(3) Uani 1 1 d D
C9 C 0.8936(10) 0.6600(8) 0.0868(5) 0.075(3) Uani 1 1 d .
H9 H 0.9138 0.5977 0.1162 0.090 Uiso 1 1 calc R
C10 C 0.9914(8) 0.7230(9) 0.0550(5) 0.072(3) Uani 1 1 d .
H10 H 1.0780 0.7017 0.0605 0.087 Uiso 1 1 calc R
C11 C 0.9616(8) 0.8188(8) 0.0147(5) 0.058(2) Uani 1 1 d .
H11 H 1.0287 0.8662 -0.0043 0.070 Uiso 1 1 calc R
C12 C 0.8309(8) 0.8441(7) 0.0025(4) 0.052(2) Uani 1 1 d .
H12 H 0.8112 0.9067 -0.0268 0.062 Uiso 1 1 calc R
C13 C 0.7312(8) 0.7800(9) 0.0321(5) 0.054(2) Uani 1 1 d .
C14 C 0.4135(10) 0.8684(8) 0.2334(5) 0.063(2) Uani 1 1 d .
H14 H 0.3723 0.8140 0.2631 0.076 Uiso 1 1 calc R
C15 C 0.5466(9) 0.8920(8) 0.2314(5) 0.063(2) Uani 1 1 d .
H15 H 0.6124 0.8543 0.2574 0.075 Uiso 1 1 calc R
C16 C 0.5657(8) 0.9832(8) 0.1834(5) 0.063(2) Uani 1 1 d .
H16 H 0.6471 1.0192 0.1726 0.075 Uiso 1 1 calc R
C17 C 0.4459(11) 1.0100(8) 0.1551(5) 0.065(2) Uani 1 1 d .
H17 H 0.4307 1.0680 0.1213 0.077 Uiso 1 1 calc R
C18 C 0.3504(8) 0.9385(10) 0.1841(6) 0.072(3) Uani 1 1 d .
H18 H 0.2592 0.9375 0.1726 0.086 Uiso 1 1 calc R
C19 C 0.9627(7) 0.7326(10) 0.6060(5) 0.051(2) Uani 1 1 d .
C20 C 1.0231(7) 0.6420(7) 0.6414(6) 0.054(2) Uani 1 1 d .
H20 H 1.0259 0.5527 0.6059 0.065 Uiso 1 1 calc R
C21 C 1.0787(7) 0.6892(10) 0.7312(6) 0.064(3) Uani 1 1 d .
H21 H 1.1163 0.6295 0.7569 0.077 Uiso 1 1 calc R
C22 C 1.0795(8) 0.8214(10) 0.7830(5) 0.070(3) Uani 1 1 d .
H22 H 1.1200 0.8515 0.8425 0.084 Uiso 1 1 calc R
C23 C 1.0219(8) 0.9077(8) 0.7477(6) 0.069(3) Uani 1 1 d .
H23 H 1.0219 0.9973 0.7833 0.083 Uiso 1 1 calc R
C24 C 0.9628(7) 0.8651(11) 0.6593(6) 0.060(3) Uani 1 1 d D
C25 C 0.8977(10) 1.0481(10) 0.6216(7) 0.115(5) Uani 1 1 d D
H25 H 0.9473 1.0982 0.6761 0.138 Uiso 1 1 calc R
C26 C 0.8347(8) 1.1254(11) 0.5685(7) 0.063(3) Uani 1 1 d D
C27 C 0.8316(8) 1.2595(11) 0.6153(6) 0.072(3) Uani 1 1 d .
H27 H 0.8644 1.2954 0.6764 0.086 Uiso 1 1 calc R
C28 C 0.7784(8) 1.3397(8) 0.5690(7) 0.073(3) Uani 1 1 d .
H28 H 0.7696 1.4295 0.6003 0.088 Uiso 1 1 calc R
C29 C 0.7378(7) 1.2883(9) 0.4767(6) 0.064(2) Uani 1 1 d .
H29 H 0.7065 1.3450 0.4458 0.077 Uiso 1 1 calc R
C30 C 0.7433(7) 1.1550(9) 0.4309(5) 0.053(2) Uani 1 1 d .
H30 H 0.7145 1.1204 0.3691 0.063 Uiso 1 1 calc R
C31 C 0.7921(8) 1.0708(9) 0.4770(7) 0.057(2) Uani 1 1 d .
C32 C 0.6294(9) 0.6635(14) 0.5288(13) 0.087(4) Uani 1 1 d D
H32 H 0.6552 0.5947 0.5504 0.105 Uiso 1 1 calc R
C33 C 0.6314(10) 0.7918(18) 0.5768(6) 0.099(4) Uani 1 1 d D
H33 H 0.6616 0.8289 0.6383 0.118 Uiso 1 1 calc R
C34 C 0.5846(12) 0.8594(11) 0.5250(14) 0.147(8) Uani 1 1 d D
H34 H 0.5723 0.9507 0.5446 0.176 Uiso 1 1 calc R
C35 C 0.5570(13) 0.775(2) 0.4387(10) 0.172(10) Uani 1 1 d D
H35 H 0.5270 0.7973 0.3875 0.207 Uiso 1 1 calc R
C36 C 0.5829(12) 0.6505(14) 0.4426(10) 0.126(6) Uani 1 1 d D
H36 H 0.5705 0.5704 0.3940 0.151 Uiso 1 1 calc R

loop_
_atom_site_aniso_label
_atom_site_aniso_U_11
_atom_site_aniso_U_22
_atom_site_aniso_U_33
_atom_site_aniso_U_23
_atom_site_aniso_U_13
_atom_site_aniso_U_12
Ti1 0.0492(9) 0.0516(10) 0.0408(9) 0.0134(8) -0.0007(7) 0.0070(8)
Ti2 0.0486(9) 0.0471(10) 0.0489(9) 0.0128(8) 0.0061(7) 0.0033(8)
Cl1 0.0556(13) 0.0781(15) 0.0571(13) 0.0321(12) -0.0013(11) 0.0102(13)
Cl2 0.0764(14) 0.0620(14) 0.0457(13) 0.0091(11) 0.0016(11) 0.0124(13)
N1 0.108(7) 0.172(10) 0.044(6) -0.048(6) -0.008(6) 0.001(8)
N2 0.072(6) 0.103(7) 0.120(7) 0.040(7) 0.055(5) 0.004(6)
O1 0.106(4) 0.048(4) 0.054(4) 0.020(3) -0.004(3) -0.016(3)
O2 0.040(3) 0.107(5) 0.057(4) -0.004(3) 0.007(3) 0.013(3)
O3 0.048(3) 0.098(4) 0.047(3) 0.019(3) 0.001(3) 0.016(3)
O4 0.073(4) 0.035(3) 0.099(4) 0.022(3) 0.037(3) 0.004(3)
C1 0.071(7) 0.047(6) 0.041(5) 0.002(4) 0.000(5) -0.003(6)
C2 0.061(6) 0.074(7) 0.050(6) 0.018(5) 0.014(5) -0.011(6)
C3 0.082(7) 0.061(7) 0.049(6) 0.009(5) 0.033(6) -0.025(6)
C4 0.109(8) 0.065(7) 0.043(5) 0.023(5) 0.021(6) 0.005(7)
C5 0.069(6) 0.080(7) 0.052(6) 0.017(5) 0.024(5) 0.001(6)
C6 0.094(8) 0.044(6) 0.035(5) 0.015(4) 0.017(5) -0.034(6)
C7 0.070(7) 0.230(15) 0.035(6) -0.055(7) 0.002(7) -0.043(10)
C8 0.059(7) 0.082(7) 0.038(5) 0.007(5) 0.011(5) -0.038(6)
C9 0.096(7) 0.066(7) 0.062(6) 0.030(5) -0.012(6) -0.017(7)
C10 0.056(6) 0.082(7) 0.078(7) 0.026(6) 0.010(5) 0.002(6)
C11 0.045(6) 0.064(6) 0.072(6) 0.031(5) 0.025(5) -0.005(5)
C12 0.057(6) 0.041(5) 0.051(5) 0.004(4) 0.000(5) 0.008(5)
C13 0.037(6) 0.062(6) 0.048(6) -0.003(5) 0.011(5) -0.014(5)
C14 0.078(7) 0.066(7) 0.037(5) 0.002(5) 0.020(5) 0.008(6)
C15 0.081(7) 0.050(6) 0.051(6) 0.008(5) -0.007(5) 0.018(6)
C16 0.064(7) 0.058(6) 0.056(6) 0.010(5) 0.008(5) -0.015(5)
C17 0.090(7) 0.045(6) 0.057(6) 0.011(5) 0.010(6) 0.016(6)
C18 0.052(6) 0.086(8) 0.060(6) -0.004(6) 0.004(5) 0.014(6)
C19 0.040(5) 0.067(6) 0.047(6) 0.015(6) 0.012(5) 0.017(5)
C20 0.043(5) 0.048(5) 0.080(7) 0.028(5) 0.018(5) 0.013(5)
C21 0.050(5) 0.089(8) 0.065(7) 0.049(6) -0.013(5) 0.001(6)
C22 0.066(6) 0.091(8) 0.045(6) 0.017(6) -0.007(5) 0.002(6)
C23 0.075(6) 0.066(7) 0.075(7) 0.033(6) 0.014(5) 0.014(6)
C24 0.045(5) 0.106(9) 0.053(6) 0.052(7) 0.006(5) 0.030(6)
C25 0.109(9) 0.080(8) 0.200(12) 0.077(9) 0.118(9) 0.042(8)
C26 0.050(6) 0.070(8) 0.084(8) 0.043(7) 0.016(6) 0.016(6)
C27 0.064(6) 0.078(8) 0.071(7) 0.014(7) 0.025(5) 0.009(6)
C28 0.066(6) 0.038(6) 0.115(9) 0.019(7) 0.027(6) 0.005(5)
C29 0.059(6) 0.061(7) 0.079(7) 0.027(6) 0.016(6) 0.016(6)
C30 0.049(5) 0.044(6) 0.061(6) 0.011(5) 0.010(4) 0.000(5)
C31 0.050(6) 0.044(6) 0.087(8) 0.030(6) 0.024(5) 0.011(5)
C32 0.058(7) 0.071(9) 0.165(12) 0.077(9) 0.038(9) 0.014(7)
C33 0.057(7) 0.131(11) 0.077(7) -0.008(9) 0.038(6) -0.034(9)
C34 0.067(10) 0.108(10) 0.35(3) 0.168(16) 0.121(14) 0.058(9)
C35 0.054(7) 0.38(3) 0.169(15) 0.22(2) -0.018(10) -0.016(15)
C36 0.094(11) 0.137(13) 0.080(10) -0.049(8) 0.035(9) -0.067(9)

loop_
_atom_type_symbol
_atom_type_description
_atom_type_scat_dispersion_real
_atom_type_scat_dispersion_imag
_atom_type_scat_source
C C 0.0033 0.0016 'International Tables Vol C Tables 4.2.6.8 and 6.1.1.4'
H H 0.0000 0.0000 'International Tables Vol C Tables 4.2.6.8 and 6.1.1.4'
N N 0.0061 0.0033 'International Tables Vol C Tables 4.2.6.8 and 6.1.1.4'
O O 0.0106 0.0060 'International Tables Vol C Tables 4.2.6.8 and 6.1.1.4'
Ti Ti 0.2776 0.4457 'International Tables Vol C Tables 4.2.6.8 and 6.1.1.4'
Cl Cl 0.1484 0.1585 'International Tables Vol C Tables 4.2.6.8 and 6.1.1.4'

loop_
_geom_angle_atom_site_label_1
_geom_angle_atom_site_label_2
_geom_angle_atom_site_label_3
_geom_angle
O2 Ti1 O1 134.6(2)
O2 Ti1 N1 85.7(3)
O1 Ti1 N1 68.6(3)
O2 Ti1 C15 102.4(3)
O1 Ti1 C15 108.3(3)
N1 Ti1 C15 79.3(3)
O2 Ti1 Cl1 89.21(16)
O1 Ti1 Cl1 86.35(17)
N1 Ti1 Cl1 137.8(2)
C15 Ti1 Cl1 142.4(2)
O2 Ti1 C18 132.9(3)
O1 Ti1 C18 92.2(3)
N1 Ti1 C18 124.1(3)
C15 Ti1 C18 57.0(3)
Cl1 Ti1 C18 88.9(2)
O2 Ti1 C16 82.3(2)
O1 Ti1 C16 139.4(2)
N1 Ti1 C16 105.8(3)
C15 Ti1 C16 34.8(2)
Cl1 Ti1 C16 115.0(3)
C18 Ti1 C16 56.4(3)
O2 Ti1 C17 98.9(3)
O1 Ti1 C17 125.7(3)
N1 Ti1 C17 135.8(3)
C15 Ti1 C17 56.7(3)
Cl1 Ti1 C17 86.4(2)
C18 Ti1 C17 34.0(2)
C16 Ti1 C17 33.4(2)
O2 Ti1 C14 135.7(3)
O1 Ti1 C14 83.0(3)
N1 Ti1 C14 90.2(3)
C15 Ti1 C14 33.9(2)
Cl1 Ti1 C14 120.8(3)
C18 Ti1 C14 34.1(2)
C16 Ti1 C14 56.5(3)
C17 Ti1 C14 56.2(3)
O4 Ti2 O3 134.1(2)
O4 Ti2 N2 84.8(3)
O3 Ti2 N2 71.3(3)
O4 Ti2 C35 87.5(5)
O3 Ti2 C35 138.4(5)
N2 Ti2 C35 122.5(6)
O4 Ti2 C33 115.6(5)
O3 Ti2 C33 97.1(5)
N2 Ti2 C33 77.2(3)
C35 Ti2 C33 55.8(4)
O4 Ti2 Cl2 87.14(16)
O3 Ti2 Cl2 88.36(15)
N2 Ti2 Cl2 141.76(19)
C35 Ti2 Cl2 94.3(5)
C33 Ti2 Cl2 138.8(3)
O4 Ti2 C34 86.8(4)
O3 Ti2 C34 129.7(5)
N2 Ti2 C34 88.8(5)
C35 Ti2 C34 33.8(2)
C33 Ti2 C34 32.7(2)
Cl2 Ti2 C34 128.0(5)
O4 Ti2 C36 119.7(6)
O3 Ti2 C36 105.3(5)
N2 Ti2 C36 131.4(4)
C35 Ti2 C36 34.3(2)
C33 Ti2 C36 54.7(3)
Cl2 Ti2 C36 84.4(3)
C34 Ti2 C36 55.2(4)
O4 Ti2 C32 140.4(3)
O3 Ti2 C32 83.6(3)
N2 Ti2 C32 100.8(5)
C35 Ti2 C32 56.3(4)
C33 Ti2 C32 32.6(2)
Cl2 Ti2 C32 109.0(5)
C34 Ti2 C32 54.6(3)
C36 Ti2 C32 33.3(2)
C7 N1 C6 128.4(12)
C7 N1 Ti1 118.1(11)
C6 N1 Ti1 113.4(6)
C25 N2 C24 122.6(10)
C25 N2 Ti2 122.6(9)
C24 N2 Ti2 114.7(6)
C1 O1 Ti1 126.9(5)
C13 O2 Ti1 131.3(5)
C19 O3 Ti2 124.7(5)
C31 O4 Ti2 129.6(5)
O1 C1 C2 124.6(9)
O1 C1 C6 117.3(8)
C2 C1 C6 118.1(8)
C1 C2 C3 119.6(8)
C4 C3 C2 122.0(8)
C5 C4 C3 119.0(8)
C4 C5 C6 119.6(8)
C1 C6 C5 121.7(8)
C1 C6 N1 105.6(8)
C5 C6 N1 132.7(10)
N1 C7 C8 132.2(14)
C13 C8 C9 120.6(8)
C13 C8 C7 125.1(10)
C9 C8 C7 114.2(10)
C10 C9 C8 120.5(8)
C9 C10 C11 119.5(8)
C10 C11 C12 119.6(7)
C13 C12 C11 121.7(7)
O2 C13 C12 122.9(9)
O2 C13 C8 119.0(8)
C12 C13 C8 118.0(8)
C15 C14 C18 108.5(8)
C15 C14 Ti1 72.0(4)
C18 C14 Ti1 72.4(4)
C14 C15 C16 107.0(7)
C14 C15 Ti1 74.0(5)
C16 C15 Ti1 73.2(4)
C17 C16 C15 108.0(7)
C17 C16 Ti1 73.5(5)
C15 C16 Ti1 72.0(4)
C16 C17 C18 109.0(8)
C16 C17 Ti1 73.1(5)
C18 C17 Ti1 72.7(5)
C17 C18 C14 107.4(8)
C17 C18 Ti1 73.3(4)
C14 C18 Ti1 73.5(4)
O3 C19 C24 118.5(8)
O3 C19 C20 121.6(8)
C24 C19 C20 119.9(8)
C21 C20 C19 117.8(7)
C22 C21 C20 121.6(8)
C23 C22 C21 119.8(8)
C22 C23 C24 120.8(8)
C23 C24 C19 120.0(8)
C23 C24 N2 133.9(10)
C19 C24 N2 106.1(8)
N2 C25 C26 127.2(12)
C27 C26 C31 122.3(8)
C27 C26 C25 114.7(10)
C31 C26 C25 122.8(10)
C26 C27 C28 118.0(9)
C27 C28 C29 120.9(8)
C30 C29 C28 120.2(8)
C29 C30 C31 119.8(8)
O4 C31 C26 122.3(9)
O4 C31 C30 119.1(9)
C26 C31 C30 118.6(8)
C33 C32 C36 107.2(9)
C33 C32 Ti2 72.3(5)
C36 C32 Ti2 72.4(6)
C34 C33 C32 109.9(10)
C34 C33 Ti2 73.9(6)
C32 C33 Ti2 75.1(5)
C33 C34 C35 109.0(11)
C33 C34 Ti2 73.4(6)
C35 C34 Ti2 72.1(8)
C34 C35 C36 105.3(11)
C34 C35 Ti2 74.1(8)
C36 C35 Ti2 74.0(8)
C32 C36 C35 108.4(10)
C32 C36 Ti2 74.3(6)
C35 C36 Ti2 71.7(8)

loop_
_geom_bond_atom_site_label_1
_geom_bond_atom_site_label_2
_geom_bond_distance
Ti1 O2 1.876(5)
Ti1 O1 1.893(5)
Ti1 N1 2.316(9)
Ti1 C15 2.319(7)
Ti1 Cl1 2.320(2)
Ti1 C18 2.331(7)
Ti1 C16 2.334(7)
Ti1 C17 2.338(7)
Ti1 C14 2.344(7)
Ti2 O4 1.876(5)
Ti2 O3 1.892(4)
Ti2 N2 2.259(8)
Ti2 C35 2.308(13)
Ti2 C33 2.327(8)
Ti2 Cl2 2.331(2)
Ti2 C34 2.333(10)
Ti2 C36 2.337(10)
Ti2 C32 2.360(8)
N1 C7 1.093(7)
N1 C6 1.461(8)
N2 C25 1.162(7)
N2 C24 1.454(7)
O1 C1 1.336(8)
O2 C13 1.322(7)
O3 C19 1.362(7)
O4 C31 1.335(8)
C1 C2 1.370(9)
C1 C6 1.381(9)
C2 C3 1.374(9)
C3 C4 1.371(9)
C4 C5 1.349(9)
C5 C6 1.387(9)
C7 C8 1.465(9)
C8 C13 1.385(10)
C8 C9 1.389(9)
C9 C10 1.356(9)
C10 C11 1.376(9)
C11 C12 1.388(8)
C12 C13 1.357(9)
C14 C15 1.362(9)
C14 C18 1.372(9)
C15 C16 1.391(9)
C16 C17 1.344(9)
C17 C18 1.365(9)
C19 C24 1.377(10)
C19 C20 1.393(8)
C20 C21 1.385(9)
C21 C22 1.367(9)
C22 C23 1.341(9)
C23 C24 1.377(9)
C25 C26 1.469(8)
C26 C27 1.370(10)
C26 C31 1.378(10)
C27 C28 1.377(9)
C28 C29 1.382(9)
C29 C30 1.364(9)
C30 C31 1.392(9)
C32 C33 1.316(8)
C32 C36 1.346(8)
C33 C34 1.312(8)
C34 C35 1.351(9)
C35 C36 1.370(9)
